data_4020486
loop_
_publ_author_name
'Cody Timmons'
'Li Guo'
'Junying Liu'
'John F. Cannon'
'Guigen Li'

_publ_section_title
;
 Asymmetric Halo-Mannich-Type Reaction Provides
 Access to Pyrrolidines and -Proline Derivatives
;
_journal_name_full 'Journal of Organic Chemistry'
_journal_page_first 7634
_journal_page_last 7639
_journal_paper_doi 10.1021/jo0509051
_journal_volume 70
_journal_year 2005
_chemical_absolute_configuration ad
_chemical_formula_sum 'C27 H26 N2 O5 S'
_chemical_formula_weight 490.56
_space_group_IT_number 4
_symmetry_cell_setting monoclinic
_symmetry_space_group_name_Hall 'P 2yb'
_symmetry_space_group_name_H-M 'P 1 21 1'
_cell_angle_alpha 90.00
_cell_angle_beta 115.029(3)
_cell_angle_gamma 90.00
_cell_formula_units_Z 4
_cell_length_a 12.8987(9)
_cell_length_b 15.5092(10)
_cell_length_c 13.2871(9)
_cell_measurement_temperature 173(2)
_cell_volume 2408.5(3)
_diffrn_ambient_temperature 173(2)
_exptl_crystal_density_diffrn 1.353
_cod_depositor_comments
;
The following automatic conversions were performed:
'_symmetry_cell_setting' value 'Monoclinic' changed to 'monoclinic'
according to '/home/saulius/struct/CIF-dictionaries/cif_core.dic'
dictionary named 'cif_core.dic' version 2.4.1 from 2010-06-29.

Automatic conversion script
Id: cif_fix_enum 1527 2010-12-29 10:47:43Z saulius 
;
_cod_original_sg_symbol_H-M 'P 21'
_cod_database_code 4020486

loop_
_symmetry_equiv_pos_as_xyz
'x, y, z'
'-x, y+1/2, -z'

loop_
_atom_site_label
_atom_site_type_symbol
_atom_site_fract_x
_atom_site_fract_y
_atom_site_fract_z
_atom_site_U_iso_or_equiv
_atom_site_adp_type
_atom_site_occupancy
_atom_site_symmetry_multiplicity
_atom_site_calc_flag
_atom_site_refinement_flags
_atom_site_disorder_assembly
_atom_site_disorder_group
C1 C 0.61411(18) 0.82495(14) 0.16934(17) 0.0284(4) Uani 1 1 d . . .
H1 H 0.6789 0.7835 0.1875 0.034 Uiso 1 1 calc R . .
C2 C 0.64993(18) 0.89499(14) 0.26139(17) 0.0273(4) Uani 1 1 d . . .
H2 H 0.7349 0.9020 0.2932 0.033 Uiso 1 1 calc R . .
C3 C 0.5943(2) 0.97845(15) 0.20111(19) 0.0335(5) Uani 1 1 d . . .
H3A H 0.5162 0.9847 0.1969 0.040 Uiso 1 1 calc R . .
H3B H 0.6403 1.0292 0.2403 0.040 Uiso 1 1 calc R . .
C4 C 0.5903(3) 0.97051(17) 0.0856(2) 0.0460(6) Uani 1 1 d . . .
H4A H 0.5159 0.9909 0.0284 0.055 Uiso 1 1 calc R . .
H4B H 0.6526 1.0041 0.0795 0.055 Uiso 1 1 calc R . .
C5 C 0.4527(2) 0.80688(16) -0.11920(18) 0.0329(5) Uani 1 1 d . . .
C6 C 0.4180(2) 0.72297(15) -0.11703(19) 0.0344(5) Uani 1 1 d . . .
H6 H 0.4719 0.6796 -0.0777 0.041 Uiso 1 1 calc R . .
C7 C 0.3025(2) 0.70342(18) -0.1737(2) 0.0393(5) Uani 1 1 d . . .
H7 H 0.2774 0.6460 -0.1725 0.047 Uiso 1 1 calc R . .
C8 C 0.2231(2) 0.76603(18) -0.2322(2) 0.0399(6) Uani 1 1 d . . .
C9 C 0.2613(2) 0.84967(18) -0.2346(2) 0.0445(6) Uani 1 1 d . . .
H9 H 0.2080 0.8928 -0.2758 0.053 Uiso 1 1 calc R . .
C10 C 0.3756(2) 0.87079(17) -0.1777(2) 0.0400(6) Uani 1 1 d . . .
H10 H 0.4010 0.9282 -0.1788 0.048 Uiso 1 1 calc R . .
C11 C 0.0975(2) 0.7447(2) -0.2913(3) 0.0540(7) Uani 1 1 d . . .
H11A H 0.0656 0.7377 -0.2367 0.081 Uiso 1 1 calc R . .
H11B H 0.0878 0.6909 -0.3332 0.081 Uiso 1 1 calc R . .
H11C H 0.0574 0.7915 -0.3425 0.081 Uiso 1 1 calc R . .
C12 C 0.5058(2) 0.77407(15) 0.14972(18) 0.0318(5) Uani 1 1 d . . .
C13 C 0.5145(2) 0.68517(16) 0.1633(2) 0.0401(5) Uani 1 1 d . . .
H13 H 0.5867 0.6578 0.1850 0.048 Uiso 1 1 calc R . .
C14 C 0.4177(3) 0.63590(18) 0.1452(2) 0.0503(7) Uani 1 1 d . . .
H14 H 0.4247 0.5752 0.1549 0.060 Uiso 1 1 calc R . .
C15 C 0.3132(3) 0.6739(2) 0.1137(3) 0.0551(8) Uani 1 1 d . . .
H15 H 0.2476 0.6401 0.1018 0.066 Uiso 1 1 calc R . .
C16 C 0.3038(2) 0.7632(2) 0.0993(3) 0.0534(7) Uani 1 1 d . . .
H16 H 0.2315 0.7904 0.0773 0.064 Uiso 1 1 calc R . .
C17 C 0.3997(2) 0.81238(17) 0.1170(2) 0.0420(6) Uani 1 1 d . . .
H17 H 0.3925 0.8731 0.1066 0.050 Uiso 1 1 calc R . .
C18 C 0.61622(18) 0.87758(14) 0.35589(17) 0.0284(4) Uani 1 1 d . . .
C19 C 0.6635(2) 0.81183(16) 0.54023(18) 0.0337(5) Uani 1 1 d . . .
H19 H 0.6508 0.8707 0.5635 0.040 Uiso 1 1 calc R . .
C20 C 0.7816(2) 0.77894(19) 0.6203(2) 0.0429(6) Uani 1 1 d . . .
H20A H 0.8298 0.8269 0.6650 0.051 Uiso 1 1 calc R . .
H20B H 0.7748 0.7349 0.6712 0.051 Uiso 1 1 calc R . .
C21 C 0.77744(19) 0.77356(14) 0.44722(19) 0.0321(5) Uani 1 1 d . . .
C22 C 0.56646(18) 0.75362(16) 0.53080(18) 0.0325(5) Uani 1 1 d . . .
C23 C 0.5147(2) 0.6973(2) 0.4440(3) 0.0542(8) Uani 1 1 d . . .
H23 H 0.5381 0.6960 0.3851 0.065 Uiso 1 1 calc R . .
C24 C 0.4287(3) 0.6421(3) 0.4410(3) 0.0710(10) Uani 1 1 d . . .
H24 H 0.3943 0.6032 0.3806 0.085 Uiso 1 1 calc R . .
C25 C 0.3932(2) 0.6434(2) 0.5246(3) 0.0604(9) Uani 1 1 d . . .
H25 H 0.3350 0.6050 0.5230 0.072 Uiso 1 1 calc R . .
C26 C 0.4425(2) 0.7007(2) 0.6112(2) 0.0589(9) Uani 1 1 d . . .
H26 H 0.4171 0.7025 0.6686 0.071 Uiso 1 1 calc R . .
C27 C 0.5284(2) 0.7554(2) 0.6150(2) 0.0490(7) Uani 1 1 d . . .
H27 H 0.5619 0.7946 0.6752 0.059 Uiso 1 1 calc R . .
N1 N 0.60514(16) 0.87796(13) 0.07391(15) 0.0319(4) Uani 1 1 d . . .
N2 N 0.68009(15) 0.81802(12) 0.43775(15) 0.0290(4) Uani 1 1 d . . .
O1 O 0.62144(15) 0.90560(13) -0.09942(15) 0.0452(4) Uani 1 1 d . . .
O2 O 0.66470(14) 0.76029(12) -0.01374(14) 0.0426(4) Uani 1 1 d . . .
O3 O 0.53954(15) 0.91511(13) 0.36627(15) 0.0445(4) Uani 1 1 d . . .
O4 O 0.82982(14) 0.74181(11) 0.54988(14) 0.0394(4) Uani 1 1 d . . .
O5 O 0.81036(14) 0.76085(11) 0.37632(14) 0.0387(4) Uani 1 1 d . . .
S1 S 0.59677(5) 0.83691(4) -0.04055(4) 0.03245(13) Uani 1 1 d . . .
C51 C 0.01865(17) 0.05346(14) 0.71842(18) 0.0272(4) Uani 1 1 d . . .
H51 H 0.0872 0.0228 0.7192 0.033 Uiso 1 1 calc R . .
C52 C 0.05575(18) 0.14484(14) 0.77262(18) 0.0271(4) Uani 1 1 d . . .
H52 H 0.1297 0.1611 0.7702 0.033 Uiso 1 1 calc R . .
C53 C -0.0377(2) 0.20563(15) 0.69710(18) 0.0334(5) Uani 1 1 d . . .
H53A H -0.0096 0.2658 0.7050 0.040 Uiso 1 1 calc R . .
H53B H -0.1056 0.2035 0.7136 0.040 Uiso 1 1 calc R . .
C54 C -0.0653(2) 0.17061(15) 0.58133(19) 0.0323(5) Uani 1 1 d . . .
H54A H -0.1427 0.1881 0.5273 0.039 Uiso 1 1 calc R . .
H54B H -0.0082 0.1896 0.5543 0.039 Uiso 1 1 calc R . .
C55 C 0.0513(2) -0.01132(15) 0.4961(2) 0.0353(5) Uani 1 1 d . . .
C56 C 0.0809(3) -0.09260(19) 0.4824(3) 0.0538(7) Uani 1 1 d . . .
H56 H 0.0320 -0.1394 0.4790 0.065 Uiso 1 1 calc R . .
C57 C 0.1823(3) -0.1075(2) 0.4734(3) 0.0585(8) Uani 1 1 d . . .
H57 H 0.2029 -0.1652 0.4658 0.070 Uiso 1 1 calc R . .
C58 C 0.2518(3) -0.0438(2) 0.4748(3) 0.0613(9) Uani 1 1 d . . .
C59 C 0.2216(5) 0.0372(3) 0.4904(8) 0.187(4) Uani 1 1 d . . .
H59 H 0.2712 0.0839 0.4955 0.224 Uiso 1 1 calc R . .
C60 C 0.1204(5) 0.0533(2) 0.4991(7) 0.166(4) Uani 1 1 d . . .
H60 H 0.0999 0.1109 0.5071 0.200 Uiso 1 1 calc R . .
C61 C 0.3620(4) -0.0597(3) 0.4632(5) 0.0979(17) Uani 1 1 d . . .
H61A H 0.4272 -0.0439 0.5325 0.147 Uiso 1 1 calc R . .
H61B H 0.3628 -0.0247 0.4022 0.147 Uiso 1 1 calc R . .
H61C H 0.3674 -0.1209 0.4475 0.147 Uiso 1 1 calc R . .
C62 C -0.03925(18) -0.00358(14) 0.77205(17) 0.0274(4) Uani 1 1 d . . .
C63 C -0.1518(2) 0.01026(16) 0.7555(2) 0.0366(5) Uani 1 1 d . . .
H63 H -0.1948 0.0554 0.7078 0.044 Uiso 1 1 calc R . .
C64 C -0.2019(2) -0.04095(17) 0.8078(2) 0.0416(6) Uani 1 1 d . . .
H64 H -0.2786 -0.0302 0.7967 0.050 Uiso 1 1 calc R . .
C65 C -0.1411(2) -0.10763(17) 0.8762(2) 0.0399(6) Uani 1 1 d . . .
H65 H -0.1754 -0.1426 0.9125 0.048 Uiso 1 1 calc R . .
C66 C -0.0297(2) -0.12322(16) 0.8914(2) 0.0377(5) Uani 1 1 d . . .
H66 H 0.0120 -0.1699 0.9369 0.045 Uiso 1 1 calc R . .
C67 C 0.02113(19) -0.07091(15) 0.84038(19) 0.0319(5) Uani 1 1 d . . .
H67 H 0.0981 -0.0813 0.8524 0.038 Uiso 1 1 calc R . .
C68 C 0.06986(19) 0.15117(14) 0.89199(19) 0.0306(5) Uani 1 1 d . . .
C69 C 0.1837(2) 0.12032(17) 1.09340(19) 0.0387(6) Uani 1 1 d . . .
H69 H 0.1669 0.1806 1.1086 0.046 Uiso 1 1 calc R . .
C70 C 0.3125(2) 0.1042(2) 1.1511(2) 0.0501(7) Uani 1 1 d . . .
H70A H 0.3546 0.1593 1.1753 0.060 Uiso 1 1 calc R . .
H70B H 0.3317 0.0667 1.2169 0.060 Uiso 1 1 calc R . .
C71 C 0.2591(2) 0.07619(16) 0.9661(2) 0.0366(5) Uani 1 1 d . . .
C72 C 0.1106(2) 0.05773(17) 1.12268(19) 0.0397(6) Uani 1 1 d . . .
C73 C 0.1393(3) -0.02838(18) 1.1430(2) 0.0464(6) Uani 1 1 d . . .
H73 H 0.2071 -0.0489 1.1396 0.056 Uiso 1 1 calc R . .
C74 C 0.0713(3) -0.0850(2) 1.1682(3) 0.0569(8) Uani 1 1 d . . .
H74 H 0.0920 -0.1442 1.1809 0.068 Uiso 1 1 calc R . .
C75 C -0.0255(3) -0.0565(3) 1.1750(3) 0.0701(10) Uani 1 1 d . . .
H75 H -0.0719 -0.0953 1.1933 0.084 Uiso 1 1 calc R . .
C76 C -0.0552(4) 0.0287(3) 1.1552(4) 0.0904(15) Uani 1 1 d . . .
H76 H -0.1229 0.0491 1.1590 0.108 Uiso 1 1 calc R . .
C77 C 0.0132(3) 0.0854(2) 1.1295(3) 0.0694(10) Uani 1 1 d . . .
H77 H -0.0080 0.1444 1.1165 0.083 Uiso 1 1 calc R . .
N51 N -0.05863(15) 0.07665(12) 0.60223(15) 0.0269(4) Uani 1 1 d . . .
N52 N 0.16503(16) 0.11277(13) 0.97556(15) 0.0314(4) Uani 1 1 d . . .
O51 O -0.15632(14) 0.05075(12) 0.40213(13) 0.0409(4) Uani 1 1 d . . .
O52 O -0.11481(16) -0.07135(11) 0.53326(15) 0.0421(4) Uani 1 1 d . . .
O53 O 0.00317(15) 0.18983(11) 0.91748(14) 0.0418(4) Uani 1 1 d . . .
O54 O 0.34144(15) 0.06228(13) 1.06913(15) 0.0479(5) Uani 1 1 d . . .
O55 O 0.26984(14) 0.05701(12) 0.88409(15) 0.0430(4) Uani 1 1 d . . .
S51 S -0.08073(5) 0.00861(3) 0.50270(4) 0.03065(12) Uani 1 1 d . . .

loop_
_atom_site_aniso_label
_atom_site_aniso_U_11
_atom_site_aniso_U_22
_atom_site_aniso_U_33
_atom_site_aniso_U_23
_atom_site_aniso_U_13
_atom_site_aniso_U_12
C1 0.0267(10) 0.0269(11) 0.0327(10) -0.0005(9) 0.0134(8) 0.0014(9)
C2 0.0230(10) 0.0271(11) 0.0301(10) 0.0000(9) 0.0095(8) 0.0009(9)
C3 0.0395(12) 0.0255(12) 0.0324(11) 0.0001(9) 0.0122(10) 0.0012(10)
C4 0.0718(19) 0.0278(12) 0.0422(14) 0.0026(11) 0.0278(13) 0.0048(12)
C5 0.0338(12) 0.0392(13) 0.0283(10) -0.0051(10) 0.0156(9) 0.0003(10)
C6 0.0363(12) 0.0340(13) 0.0344(11) -0.0028(10) 0.0163(10) 0.0024(10)
C7 0.0415(13) 0.0398(14) 0.0395(12) -0.0096(11) 0.0198(11) -0.0034(11)
C8 0.0352(12) 0.0483(16) 0.0364(12) -0.0146(11) 0.0153(10) -0.0008(11)
C9 0.0389(13) 0.0442(15) 0.0444(13) -0.0046(12) 0.0117(11) 0.0076(12)
C10 0.0405(13) 0.0363(13) 0.0422(13) -0.0022(11) 0.0164(11) 0.0055(11)
C11 0.0350(13) 0.0621(18) 0.0579(16) -0.0194(15) 0.0128(12) -0.0007(14)
C12 0.0351(12) 0.0307(12) 0.0303(10) -0.0059(9) 0.0147(9) -0.0066(10)
C13 0.0503(15) 0.0325(13) 0.0386(12) -0.0030(10) 0.0199(11) -0.0062(11)
C14 0.073(2) 0.0373(15) 0.0454(14) -0.0072(12) 0.0296(14) -0.0200(14)
C15 0.0548(17) 0.0593(19) 0.0579(17) -0.0173(15) 0.0304(14) -0.0313(15)
C16 0.0392(14) 0.0591(19) 0.0674(18) -0.0129(15) 0.0278(13) -0.0118(13)
C17 0.0358(13) 0.0369(14) 0.0557(15) -0.0065(12) 0.0217(12) -0.0041(11)
C18 0.0273(10) 0.0268(11) 0.0289(10) -0.0004(9) 0.0097(8) 0.0020(9)
C19 0.0378(12) 0.0335(12) 0.0279(10) 0.0002(9) 0.0122(9) -0.0028(10)
C20 0.0346(13) 0.0525(16) 0.0326(12) 0.0056(11) 0.0056(10) -0.0090(12)
C21 0.0258(10) 0.0226(11) 0.0394(12) -0.0009(9) 0.0055(9) -0.0014(9)
C22 0.0278(11) 0.0361(12) 0.0323(11) 0.0047(10) 0.0115(9) 0.0050(10)
C23 0.0483(15) 0.070(2) 0.0574(16) -0.0190(16) 0.0353(13) -0.0236(15)
C24 0.0558(18) 0.091(3) 0.075(2) -0.022(2) 0.0356(17) -0.0373(19)
C25 0.0351(14) 0.081(2) 0.0676(19) 0.0162(18) 0.0242(14) -0.0108(15)
C26 0.0462(15) 0.092(2) 0.0458(15) 0.0189(17) 0.0264(13) 0.0004(17)
C27 0.0517(15) 0.0622(18) 0.0340(12) 0.0072(13) 0.0191(11) 0.0014(14)
N1 0.0371(10) 0.0282(10) 0.0338(10) -0.0015(8) 0.0184(8) -0.0033(8)
N2 0.0255(9) 0.0278(10) 0.0319(9) 0.0029(8) 0.0105(7) 0.0011(8)
O1 0.0441(10) 0.0581(11) 0.0439(9) 0.0014(9) 0.0290(8) -0.0079(9)
O2 0.0351(9) 0.0487(11) 0.0478(9) -0.0063(9) 0.0213(8) 0.0062(8)
O3 0.0430(10) 0.0501(11) 0.0483(10) 0.0101(9) 0.0271(8) 0.0195(9)
O4 0.0323(8) 0.0336(9) 0.0389(9) 0.0065(7) 0.0019(7) 0.0012(7)
O5 0.0328(8) 0.0370(9) 0.0438(9) -0.0008(8) 0.0135(7) 0.0113(7)
S1 0.0299(3) 0.0390(3) 0.0332(3) -0.0024(2) 0.0180(2) -0.0008(2)
C51 0.0237(10) 0.0247(11) 0.0342(11) 0.0011(9) 0.0133(8) 0.0006(9)
C52 0.0255(10) 0.0246(11) 0.0304(10) 0.0010(9) 0.0110(9) -0.0025(9)
C53 0.0407(13) 0.0235(11) 0.0325(11) -0.0004(9) 0.0120(9) 0.0020(10)
C54 0.0356(12) 0.0237(11) 0.0330(11) 0.0030(9) 0.0101(9) 0.0018(9)
C55 0.0413(13) 0.0281(12) 0.0462(13) 0.0042(10) 0.0279(11) 0.0021(10)
C56 0.0480(16) 0.0349(15) 0.078(2) -0.0143(14) 0.0260(15) -0.0035(12)
C57 0.0591(18) 0.0393(16) 0.084(2) -0.0152(16) 0.0365(17) 0.0071(14)
C58 0.068(2) 0.0465(18) 0.097(3) 0.0203(17) 0.062(2) 0.0227(15)
C59 0.148(5) 0.0332(19) 0.494(14) 0.007(4) 0.248(8) 0.000(2)
C60 0.131(4) 0.0223(17) 0.445(12) -0.001(3) 0.218(7) 0.000(2)
C61 0.093(3) 0.072(3) 0.178(5) 0.032(3) 0.105(3) 0.033(2)
C62 0.0304(11) 0.0216(11) 0.0320(10) 0.0001(9) 0.0150(9) -0.0012(9)
C63 0.0355(12) 0.0309(12) 0.0496(13) 0.0098(11) 0.0241(10) 0.0067(10)
C64 0.0392(13) 0.0394(14) 0.0588(16) 0.0038(12) 0.0331(12) 0.0021(11)
C65 0.0480(14) 0.0367(14) 0.0446(13) 0.0049(11) 0.0288(11) -0.0074(11)
C66 0.0429(13) 0.0327(12) 0.0346(11) 0.0059(10) 0.0134(10) -0.0035(11)
C67 0.0294(11) 0.0286(12) 0.0365(11) 0.0011(9) 0.0128(9) -0.0010(9)
C68 0.0326(11) 0.0248(11) 0.0345(11) 0.0009(9) 0.0142(9) -0.0015(9)
C69 0.0517(15) 0.0301(12) 0.0292(11) -0.0004(10) 0.0120(10) -0.0018(11)
C70 0.0500(16) 0.0557(17) 0.0322(12) 0.0057(12) 0.0054(11) -0.0128(14)
C71 0.0295(11) 0.0342(13) 0.0389(12) 0.0050(11) 0.0076(10) -0.0007(10)
C72 0.0548(15) 0.0375(14) 0.0281(11) 0.0026(10) 0.0187(11) 0.0008(12)
C73 0.0595(17) 0.0419(15) 0.0477(15) 0.0032(12) 0.0322(13) 0.0025(13)
C74 0.083(2) 0.0430(16) 0.0574(17) 0.0082(14) 0.0416(17) -0.0034(15)
C75 0.076(2) 0.077(2) 0.073(2) 0.0271(19) 0.0463(19) -0.0038(19)
C76 0.087(3) 0.093(3) 0.125(4) 0.046(3) 0.078(3) 0.034(2)
C77 0.084(2) 0.059(2) 0.090(3) 0.0305(19) 0.061(2) 0.0280(18)
N51 0.0272(9) 0.0240(9) 0.0312(9) 0.0004(8) 0.0139(7) -0.0014(8)
N52 0.0315(9) 0.0314(10) 0.0277(9) -0.0004(8) 0.0092(7) -0.0033(8)
O51 0.0363(9) 0.0473(10) 0.0336(8) -0.0066(8) 0.0096(7) -0.0059(8)
O52 0.0540(11) 0.0328(9) 0.0480(10) -0.0102(8) 0.0297(8) -0.0175(8)
O53 0.0493(10) 0.0401(10) 0.0390(9) 0.0018(8) 0.0216(8) 0.0124(9)
O54 0.0350(9) 0.0548(12) 0.0390(9) 0.0076(9) 0.0011(7) 0.0043(9)
O55 0.0311(8) 0.0515(11) 0.0447(10) -0.0006(9) 0.0144(7) 0.0065(8)
S51 0.0325(3) 0.0283(3) 0.0339(3) -0.0048(2) 0.0167(2) -0.0085(2)

loop_
_geom_bond_atom_site_label_1
_geom_bond_atom_site_label_2
_geom_bond_distance
_geom_bond_site_symmetry_2
_geom_bond_publ_flag
C1 N1 1.474(3) . ?
C1 C12 1.527(3) . ?
C1 C2 1.553(3) . ?
C2 C18 1.517(3) . ?
C2 C3 1.532(3) . ?
C3 C4 1.518(3) . ?
C4 N1 1.465(3) . ?
C5 C6 1.380(3) . ?
C5 C10 1.386(3) . ?
C5 S1 1.766(2) . ?
C6 C7 1.389(3) . ?
C7 C8 1.386(4) . ?
C8 C9 1.393(4) . ?
C8 C11 1.508(3) . ?
C9 C10 1.382(4) . ?
C12 C17 1.383(4) . ?
C12 C13 1.389(4) . ?
C13 C14 1.395(4) . ?
C14 C15 1.366(5) . ?
C15 C16 1.396(5) . ?
C16 C17 1.386(4) . ?
C18 O3 1.205(3) . ?
C18 N2 1.399(3) . ?
C19 N2 1.468(3) . ?
C19 C22 1.505(3) . ?
C19 C20 1.530(3) . ?
C20 O4 1.445(3) . ?
C21 O5 1.202(3) . ?
C21 O4 1.334(3) . ?
C21 N2 1.391(3) . ?
C22 C23 1.375(4) . ?
C22 C27 1.400(3) . ?
C23 C24 1.388(4) . ?
C24 C25 1.369(5) . ?
C25 C26 1.378(5) . ?
C26 C27 1.380(4) . ?
N1 S1 1.6097(19) . ?
O1 S1 1.4348(19) . ?
O2 S1 1.4292(19) . ?
C51 N51 1.485(3) . ?
C51 C62 1.516(3) . ?
C51 C52 1.570(3) . ?
C52 C68 1.521(3) . ?
C52 C53 1.525(3) . ?
C53 C54 1.525(3) . ?
C54 N51 1.479(3) . ?
C55 C60 1.330(4) . ?
C55 C56 1.351(4) . ?
C55 S51 1.770(2) . ?
C56 C57 1.382(4) . ?
C57 C58 1.329(5) . ?
C58 C59 1.358(5) . ?
C58 C61 1.514(4) . ?
C59 C60 1.380(5) . ?
C62 C67 1.387(3) . ?
C62 C63 1.390(3) . ?
C63 C64 1.383(3) . ?
C64 C65 1.381(4) . ?
C65 C66 1.385(4) . ?
C66 C67 1.387(3) . ?
C68 O53 1.209(3) . ?
C68 N52 1.393(3) . ?
C69 N52 1.485(3) . ?
C69 C72 1.515(4) . ?
C69 C70 1.527(4) . ?
C70 O54 1.446(4) . ?
C71 O55 1.193(3) . ?
C71 O54 1.349(3) . ?
C71 N52 1.392(3) . ?
C72 C77 1.367(4) . ?
C72 C73 1.382(4) . ?
C73 C74 1.379(4) . ?
C74 C75 1.363(5) . ?
C75 C76 1.371(6) . ?
C76 C77 1.385(5) . ?
N51 S51 1.6202(18) . ?
O51 S51 1.4356(18) . ?
O52 S51 1.4307(17) . ?

loop_
_cod_related_entry_id
_cod_related_entry_database
_cod_related_entry_code
1 ChemSpider 9744192
